data_2229639
loop_
_publ_author_name
'Lee, Hon Man'
'Chang, Yu-Chuan'

_publ_section_title
;
 <i>trans</i>-Bis[1-(2-anilino-2-oxoethyl)-3-benzyl-1<i>H</i>-imidazol-2-yl]palladium(II)
 methanol disolvate
;
_journal_issue 4
_journal_name_full 'Acta Crystallographica Section E'
_journal_page_first m467
_journal_paper_doi 10.1107/S1600536811007768
_journal_volume 67
_journal_year 2011
_chemical_formula_iupac '[Pd (C18 H16 N3 O)2], 2C H4 O'
_chemical_formula_moiety 'C36 H32 N6 O2 Pd, 2(C H4 O)'
_chemical_formula_sum 'C38 H40 N6 O4 Pd'
_chemical_formula_weight 751.16
_chemical_name_systematic
;
<i>trans</i>-Bis[1-(2-anilino-2-oxoethyl)-3-benzyl-1<i>H</i>-
imidazol-2-yl]palladium(II) methanol disolvate
;
_space_group_IT_number 61
_symmetry_cell_setting orthorhombic
_symmetry_space_group_name_Hall '-P 2ac 2ab'
_symmetry_space_group_name_H-M 'P b c a'
_atom_sites_solution_hydrogens geom
_atom_sites_solution_primary direct
_atom_sites_solution_secondary difmap
_audit_creation_method SHELXL-97
_cell_angle_alpha 90.00
_cell_angle_beta 90.00
_cell_angle_gamma 90.00
_cell_formula_units_Z 4
_cell_length_a 17.822(2)
_cell_length_b 9.0616(11)
_cell_length_c 21.473(3)
_cell_measurement_reflns_used 3616
_cell_measurement_temperature 150(2)
_cell_measurement_theta_max 22.4
_cell_measurement_theta_min 2.7
_cell_volume 3467.8(8)
_computing_cell_refinement 'SAINT (Bruker, 2007)'
_computing_data_collection 'APEX2 (Bruker, 2007)'
_computing_data_reduction 'SAINT (Bruker, 2007)'
_computing_molecular_graphics 'SHELXTL (Sheldrick, 2008)'
_computing_publication_material 'DIAMOND (Brandenburg, 2006)'
_computing_structure_refinement 'SHELXTL (Sheldrick, 2008)'
_computing_structure_solution 'SHELXTL (Sheldrick, 2008)'
_diffrn_ambient_temperature 150(2)
_diffrn_measured_fraction_theta_full 0.998
_diffrn_measured_fraction_theta_max 0.998
_diffrn_measurement_device_type 'Bruker SMART APEXII'
_diffrn_measurement_method \w
_diffrn_radiation_monochromator graphite
_diffrn_radiation_type MoK\a
_diffrn_radiation_wavelength 0.71073
_diffrn_reflns_av_R_equivalents 0.0801
_diffrn_reflns_av_sigmaI/netI 0.0519
_diffrn_reflns_limit_h_max 23
_diffrn_reflns_limit_h_min -21
_diffrn_reflns_limit_k_max 12
_diffrn_reflns_limit_k_min -12
_diffrn_reflns_limit_l_max 28
_diffrn_reflns_limit_l_min -28
_diffrn_reflns_number 45827
_diffrn_reflns_theta_full 28.65
_diffrn_reflns_theta_max 28.65
_diffrn_reflns_theta_min 1.90
_diffrn_standards_decay_% 0
_diffrn_standards_interval_count 0
_diffrn_standards_interval_time 0
_diffrn_standards_number 0
_exptl_absorpt_coefficient_mu 0.585
_exptl_absorpt_correction_T_max 0.9547
_exptl_absorpt_correction_T_min 0.8040
_exptl_absorpt_correction_type multi-scan
_exptl_absorpt_process_details '(SADABS; Sheldrick, 2003)'
_exptl_crystal_colour white
_exptl_crystal_density_diffrn 1.439
_exptl_crystal_density_method 'not measured'
_exptl_crystal_description parallelpiped
_exptl_crystal_F_000 1552
_exptl_crystal_size_max 0.39
_exptl_crystal_size_mid 0.09
_exptl_crystal_size_min 0.08
_refine_diff_density_max 0.387
_refine_diff_density_min -0.668
_refine_ls_extinction_method none
_refine_ls_goodness_of_fit_ref 0.999
_refine_ls_hydrogen_treatment constr
_refine_ls_matrix_type full
_refine_ls_number_parameters 224
_refine_ls_number_reflns 4451
_refine_ls_number_restraints 0
_refine_ls_restrained_S_all 0.999
_refine_ls_R_factor_all 0.0731
_refine_ls_R_factor_gt 0.0322
_refine_ls_shift/su_max 0.001
_refine_ls_shift/su_mean 0.000
_refine_ls_structure_factor_coef Fsqd
_refine_ls_weighting_details 'calc w=1/[\s^2^(Fo^2^)+(0.0273P)^2^+3.0876P] where P=(Fo^2^+2Fc^2^)/3'
_refine_ls_weighting_scheme calc
_refine_ls_wR_factor_gt 0.0706
_refine_ls_wR_factor_ref 0.0842
_reflns_number_gt 2695
_reflns_number_total 4451
_reflns_threshold_expression I>2\s
_cod_data_source_file fj2398.cif
_cod_data_source_block I
_cod_original_cell_volume 3467.8(7)
_cod_database_code 2229639
_cod_database_fobs_code 2229639

loop_
_symmetry_equiv_pos_as_xyz
'x, y, z'
'-x+1/2, -y, z+1/2'
'-x, y+1/2, -z+1/2'
'x+1/2, -y+1/2, -z'
'-x, -y, -z'
'x-1/2, y, -z-1/2'
'x, -y-1/2, z-1/2'
'-x-1/2, y-1/2, z'

loop_
_atom_site_type_symbol
_atom_site_label
_atom_site_fract_x
_atom_site_fract_y
_atom_site_fract_z
_atom_site_U_iso_or_equiv
_atom_site_adp_type
_atom_site_calc_flag
_atom_site_refinement_flags
_atom_site_occupancy
_atom_site_disorder_assembly
_atom_site_disorder_group
C C1 0.46400(13) 0.2896(2) 0.99551(11) 0.0171(5) Uani d . 1 . .
C C2 0.38152(15) 0.1075(3) 1.01712(12) 0.0228(6) Uani d . 1 . .
H H2 0.3418 0.0545 1.0363 0.027 Uiso calc R 1 . .
C C3 0.42383(14) 0.0630(3) 0.96912(13) 0.0226(6) Uani d . 1 . .
H H3 0.4198 -0.0284 0.9477 0.027 Uiso calc R 1 . .
C C4 0.52739(16) 0.1767(3) 0.90363(11) 0.0219(5) Uani d . 1 . .
H H4A 0.5339 0.0748 0.8879 0.026 Uiso calc R 1 . .
H H4B 0.5769 0.2124 0.9181 0.026 Uiso calc R 1 . .
C C5 0.49996(16) 0.2745(3) 0.85115(11) 0.0217(5) Uani d . 1 . .
C C6 0.42429(16) 0.2778(3) 0.83425(12) 0.0280(6) Uani d . 1 . .
H H6 0.3890 0.2191 0.8563 0.034 Uiso calc R 1 . .
C C7 0.40060(18) 0.3664(3) 0.78546(13) 0.0350(7) Uani d . 1 . .
H H7 0.3491 0.3676 0.7740 0.042 Uiso calc R 1 . .
C C8 0.45124(19) 0.4528(3) 0.75345(14) 0.0385(8) Uani d . 1 . .
H H8 0.4347 0.5133 0.7200 0.046 Uiso calc R 1 . .
C C9 0.5260(2) 0.4511(4) 0.77007(14) 0.0389(8) Uani d . 1 . .
H H9 0.5609 0.5111 0.7482 0.047 Uiso calc R 1 . .
C C10 0.55057(17) 0.3619(3) 0.81869(13) 0.0300(6) Uani d . 1 . .
H H10 0.6022 0.3608 0.8297 0.036 Uiso calc R 1 . .
C C11 0.37610(15) 0.3458(3) 1.07994(11) 0.0211(6) Uani d . 1 . .
H H11A 0.4153 0.3697 1.1110 0.025 Uiso calc R 1 . .
H H11B 0.3347 0.2947 1.1019 0.025 Uiso calc R 1 . .
C C12 0.34608(14) 0.4900(3) 1.05140(11) 0.0181(5) Uani d . 1 . .
C C13 0.35913(13) 0.6589(2) 0.96519(11) 0.0165(5) Uani d . 1 . .
C C14 0.39053(15) 0.6620(3) 0.90513(12) 0.0222(6) Uani d . 1 . .
H H14 0.4311 0.5979 0.8955 0.027 Uiso calc R 1 . .
C C15 0.36355(16) 0.7567(3) 0.85971(12) 0.0286(6) Uani d . 1 . .
H H15 0.3859 0.7576 0.8195 0.034 Uiso calc R 1 . .
C C16 0.30402(16) 0.8504(3) 0.87279(13) 0.0296(6) Uani d . 1 . .
H H16 0.2846 0.9140 0.8415 0.036 Uiso calc R 1 . .
C C17 0.27323(16) 0.8499(3) 0.93189(13) 0.0279(6) Uani d . 1 . .
H H17 0.2327 0.9145 0.9411 0.033 Uiso calc R 1 . .
C C18 0.30045(14) 0.7565(3) 0.97816(13) 0.0229(5) Uani d . 1 . .
H H18 0.2791 0.7592 1.0187 0.027 Uiso calc R 1 . .
C C19 0.2385(2) 0.1346(5) 0.70995(15) 0.0574(10) Uani d . 1 . .
H H19A 0.2522 0.2332 0.6950 0.086 Uiso calc R 1 . .
H H19B 0.2842 0.0770 0.7175 0.086 Uiso calc R 1 . .
H H19C 0.2100 0.1434 0.7488 0.086 Uiso calc R 1 . .
N N1 0.40758(11) 0.2469(2) 1.03309(9) 0.0182(4) Uani d . 1 . .
N N2 0.47490(12) 0.1753(2) 0.95629(9) 0.0184(4) Uani d . 1 . .
N N3 0.38849(11) 0.5529(2) 1.00742(9) 0.0174(4) Uani d . 1 . .
O O1 0.28388(10) 0.5348(2) 1.07073(8) 0.0254(4) Uani d . 1 . .
Pd Pd1 0.5000 0.5000 1.0000 0.01396(7) Uani d S 1 . .
O O2 0.19462(14) 0.0636(3) 0.66513(12) 0.0650(8) Uani d . 1 . .
H H1 0.2245 0.0384 0.6316 0.078 Uiso d . 1 . .

loop_
_atom_site_aniso_label
_atom_site_aniso_U_11
_atom_site_aniso_U_22
_atom_site_aniso_U_33
_atom_site_aniso_U_12
_atom_site_aniso_U_13
_atom_site_aniso_U_23
C1 0.0130(12) 0.0172(11) 0.0210(11) 0.0014(9) 0.0003(11) 0.0020(10)
C2 0.0202(13) 0.0146(12) 0.0335(14) -0.0036(11) 0.0002(11) 0.0052(10)
C3 0.0199(14) 0.0127(11) 0.0351(15) -0.0028(11) -0.0030(12) -0.0006(11)
C4 0.0214(13) 0.0206(12) 0.0236(13) 0.0043(11) 0.0040(11) -0.0034(11)
C5 0.0279(14) 0.0172(11) 0.0200(11) 0.0047(12) 0.0003(12) -0.0033(9)
C6 0.0303(16) 0.0269(15) 0.0268(14) -0.0002(12) -0.0007(12) -0.0009(12)
C7 0.0358(18) 0.0377(17) 0.0314(15) 0.0086(14) -0.0057(13) 0.0001(13)
C8 0.051(2) 0.0376(16) 0.0266(15) 0.0098(16) -0.0003(14) 0.0056(13)
C9 0.049(2) 0.0359(16) 0.0319(16) 0.0023(15) 0.0117(15) 0.0086(14)
C10 0.0300(16) 0.0317(15) 0.0282(14) -0.0001(13) 0.0055(12) 0.0008(12)
C11 0.0200(14) 0.0221(13) 0.0212(12) 0.0009(11) 0.0073(11) 0.0041(10)
C12 0.0157(12) 0.0183(12) 0.0203(11) -0.0023(11) -0.0004(9) -0.0031(11)
C13 0.0125(12) 0.0133(11) 0.0237(13) -0.0028(9) -0.0009(10) -0.0022(10)
C14 0.0209(14) 0.0197(13) 0.0258(13) 0.0026(11) -0.0010(11) -0.0041(11)
C15 0.0343(17) 0.0304(15) 0.0212(13) 0.0010(13) -0.0057(12) -0.0004(11)
C16 0.0339(17) 0.0219(14) 0.0331(15) 0.0031(12) -0.0119(13) 0.0043(12)
C17 0.0205(15) 0.0213(13) 0.0418(16) 0.0038(11) -0.0023(12) 0.0013(12)
C18 0.0191(13) 0.0178(12) 0.0317(13) 0.0013(11) 0.0025(11) 0.0006(11)
C19 0.053(2) 0.082(3) 0.0367(18) -0.011(2) 0.0133(17) -0.0195(19)
N1 0.0152(10) 0.0156(10) 0.0238(11) -0.0014(9) 0.0028(9) 0.0021(8)
N2 0.0186(11) 0.0153(10) 0.0213(10) -0.0001(8) 0.0011(9) 0.0023(9)
N3 0.0112(10) 0.0166(8) 0.0245(11) -0.0006(8) 0.0019(8) 0.0005(8)
O1 0.0169(10) 0.0312(10) 0.0279(9) 0.0047(8) 0.0069(8) 0.0044(8)
Pd1 0.01066(11) 0.01262(11) 0.01860(11) -0.00022(11) 0.00200(11) 0.00015(11)
O2 0.0374(15) 0.104(2) 0.0534(15) -0.0128(15) 0.0180(12) -0.0321(15)

loop_
_atom_type_symbol
_atom_type_description
_atom_type_scat_dispersion_real
_atom_type_scat_dispersion_imag
_atom_type_scat_source
C C 0.0033 0.0016 'International Tables Vol C Tables 4.2.6.8 and 6.1.1.4'
H H 0.0000 0.0000 'International Tables Vol C Tables 4.2.6.8 and 6.1.1.4'
N N 0.0061 0.0033 'International Tables Vol C Tables 4.2.6.8 and 6.1.1.4'
O O 0.0106 0.0060 'International Tables Vol C Tables 4.2.6.8 and 6.1.1.4'
Pd Pd -0.9988 1.0072 'International Tables Vol C Tables 4.2.6.8 and 6.1.1.4'

loop_
_geom_angle_atom_site_label_1
_geom_angle_atom_site_label_2
_geom_angle_atom_site_label_3
_geom_angle_site_symmetry_1
_geom_angle_site_symmetry_3
_geom_angle
_geom_angle_publ_flag
N1 C1 N2 . . 105.1(2) ?
N1 C1 Pd1 . . 118.80(17) ?
N2 C1 Pd1 . . 135.30(18) ?
C3 C2 N1 . . 106.0(2) ?
C3 C2 H2 . . 127.0 ?
N1 C2 H2 . . 127.0 ?
C2 C3 N2 . . 107.5(2) ?
C2 C3 H3 . . 126.3 ?
N2 C3 H3 . . 126.3 ?
N2 C4 C5 . . 111.9(2) ?
N2 C4 H4A . . 109.2 ?
C5 C4 H4A . . 109.2 ?
N2 C4 H4B . . 109.2 ?
C5 C4 H4B . . 109.2 ?
H4A C4 H4B . . 107.9 ?
C10 C5 C6 . . 119.0(2) ?
C10 C5 C4 . . 119.9(3) ?
C6 C5 C4 . . 121.1(2) ?
C7 C6 C5 . . 120.2(3) ?
C7 C6 H6 . . 119.9 ?
C5 C6 H6 . . 119.9 ?
C8 C7 C6 . . 120.4(3) ?
C8 C7 H7 . . 119.8 ?
C6 C7 H7 . . 119.8 ?
C7 C8 C9 . . 119.8(3) ?
C7 C8 H8 . . 120.1 ?
C9 C8 H8 . . 120.1 ?
C8 C9 C10 . . 120.3(3) ?
C8 C9 H9 . . 119.8 ?
C10 C9 H9 . . 119.8 ?
C5 C10 C9 . . 120.2(3) ?
C5 C10 H10 . . 119.9 ?
C9 C10 H10 . . 119.9 ?
N1 C11 C12 . . 112.36(19) ?
N1 C11 H11A . . 109.1 ?
C12 C11 H11A . . 109.1 ?
N1 C11 H11B . . 109.1 ?
C12 C11 H11B . . 109.1 ?
H11A C11 H11B . . 107.9 ?
O1 C12 N3 . . 126.6(2) ?
O1 C12 C11 . . 116.8(2) ?
N3 C12 C11 . . 116.5(2) ?
C18 C13 C14 . . 117.9(2) ?
C18 C13 N3 . . 125.2(2) ?
C14 C13 N3 . . 116.9(2) ?
C15 C14 C13 . . 121.3(2) ?
C15 C14 H14 . . 119.3 ?
C13 C14 H14 . . 119.3 ?
C14 C15 C16 . . 120.1(3) ?
C14 C15 H15 . . 119.9 ?
C16 C15 H15 . . 119.9 ?
C17 C16 C15 . . 119.2(3) ?
C17 C16 H16 . . 120.4 ?
C15 C16 H16 . . 120.4 ?
C16 C17 C18 . . 121.2(3) ?
C16 C17 H17 . . 119.4 ?
C18 C17 H17 . . 119.4 ?
C17 C18 C13 . . 120.2(3) ?
C17 C18 H18 . . 119.9 ?
C13 C18 H18 . . 119.9 ?
O2 C19 H19A . . 109.5 ?
O2 C19 H19B . . 109.5 ?
H19A C19 H19B . . 109.5 ?
O2 C19 H19C . . 109.5 ?
H19A C19 H19C . . 109.5 ?
H19B C19 H19C . . 109.5 ?
C1 N1 C2 . . 111.3(2) ?
C1 N1 C11 . . 121.6(2) ?
C2 N1 C11 . . 126.9(2) ?
C1 N2 C3 . . 110.1(2) ?
C1 N2 C4 . . 124.5(2) ?
C3 N2 C4 . . 125.1(2) ?
C12 N3 C13 . . 122.0(2) ?
C12 N3 Pd1 . . 120.21(16) ?
C13 N3 Pd1 . . 117.74(15) ?
C1 Pd1 C1 5_667 . 179.9990(10) ?
C1 Pd1 N3 5_667 . 94.81(9) ?
C1 Pd1 N3 . . 85.19(9) ?
C1 Pd1 N3 5_667 5_667 85.19(9) ?
C1 Pd1 N3 . 5_667 94.81(9) ?
N3 Pd1 N3 . 5_667 179.9990(10) ?
C19 O2 H1 . . 109.1 ?

loop_
_geom_bond_atom_site_label_1
_geom_bond_atom_site_label_2
_geom_bond_site_symmetry_2
_geom_bond_distance
_geom_bond_publ_flag
C1 N1 . 1.346(3) ?
C1 N2 . 1.349(3) ?
C1 Pd1 . 2.014(2) ?
C2 C3 . 1.339(4) ?
C2 N1 . 1.388(3) ?
C2 H2 . 0.9500 ?
C3 N2 . 1.393(3) ?
C3 H3 . 0.9500 ?
C4 N2 . 1.468(3) ?
C4 C5 . 1.515(3) ?
C4 H4A . 0.9900 ?
C4 H4B . 0.9900 ?
C5 C10 . 1.388(4) ?
C5 C6 . 1.397(4) ?
C6 C7 . 1.386(4) ?
C6 H6 . 0.9500 ?
C7 C8 . 1.378(4) ?
C7 H7 . 0.9500 ?
C8 C9 . 1.379(5) ?
C8 H8 . 0.9500 ?
C9 C10 . 1.391(4) ?
C9 H9 . 0.9500 ?
C10 H10 . 0.9500 ?
C11 N1 . 1.460(3) ?
C11 C12 . 1.540(3) ?
C11 H11A . 0.9900 ?
C11 H11B . 0.9900 ?
C12 O1 . 1.252(3) ?
C12 N3 . 1.337(3) ?
C13 C18 . 1.398(3) ?
C13 C14 . 1.406(3) ?
C13 N3 . 1.421(3) ?
C14 C15 . 1.385(4) ?
C14 H14 . 0.9500 ?
C15 C16 . 1.387(4) ?
C15 H15 . 0.9500 ?
C16 C17 . 1.383(4) ?
C16 H16 . 0.9500 ?
C17 C18 . 1.392(4) ?
C17 H17 . 0.9500 ?
C18 H18 . 0.9500 ?
C19 O2 . 1.397(4) ?
C19 H19A . 0.9800 ?
C19 H19B . 0.9800 ?
C19 H19C . 0.9800 ?
N3 Pd1 . 2.050(2) ?
Pd1 C1 5_667 2.014(2) ?
Pd1 N3 5_667 2.051(2) ?
O2 H1 . 0.9244 ?

loop_
_geom_hbond_atom_site_label_D
_geom_hbond_atom_site_label_H
_geom_hbond_atom_site_label_A
_geom_hbond_site_symmetry_A
_geom_hbond_distance_DH
_geom_hbond_distance_HA
_geom_hbond_distance_DA
_geom_hbond_angle_DHA
O2 H1 O1 7_565 0.92 1.81 2.727(3) 172
C2 H2 O1 8_655 0.95 2.36 3.232(3) 152
C18 H18 O1 . 0.95 2.32 2.842(3) 114

loop_
_geom_torsion_atom_site_label_1
_geom_torsion_atom_site_label_2
_geom_torsion_atom_site_label_3
_geom_torsion_atom_site_label_4
_geom_torsion_site_symmetry_1
_geom_torsion_site_symmetry_2
_geom_torsion_site_symmetry_3
_geom_torsion_site_symmetry_4
_geom_torsion
_geom_torsion_publ_flag
N1 C2 C3 N2 . . . . -0.1(3) ?
N2 C4 C5 C10 . . . . 140.4(2) ?
N2 C4 C5 C6 . . . . -40.1(3) ?
C10 C5 C6 C7 . . . . 0.5(4) ?
C4 C5 C6 C7 . . . . -179.0(2) ?
C5 C6 C7 C8 . . . . -0.4(4) ?
C6 C7 C8 C9 . . . . 0.0(5) ?
C7 C8 C9 C10 . . . . 0.4(5) ?
C6 C5 C10 C9 . . . . -0.1(4) ?
C4 C5 C10 C9 . . . . 179.4(2) ?
C8 C9 C10 C5 . . . . -0.4(4) ?
N1 C11 C12 O1 . . . . 136.3(2) ?
N1 C11 C12 N3 . . . . -42.3(3) ?
C18 C13 C14 C15 . . . . -1.1(4) ?
N3 C13 C14 C15 . . . . 177.1(2) ?
C13 C14 C15 C16 . . . . -0.5(4) ?
C14 C15 C16 C17 . . . . 1.3(4) ?
C15 C16 C17 C18 . . . . -0.5(4) ?
C16 C17 C18 C13 . . . . -1.1(4) ?
C14 C13 C18 C17 . . . . 1.9(4) ?
N3 C13 C18 C17 . . . . -176.1(2) ?
N2 C1 N1 C2 . . . . -1.3(3) ?
Pd1 C1 N1 C2 . . . . 170.12(17) ?
N2 C1 N1 C11 . . . . -176.1(2) ?
Pd1 C1 N1 C11 . . . . -4.7(3) ?
C3 C2 N1 C1 . . . . 0.9(3) ?
C3 C2 N1 C11 . . . . 175.4(2) ?
C12 C11 N1 C1 . . . . 57.6(3) ?
C12 C11 N1 C2 . . . . -116.4(3) ?
N1 C1 N2 C3 . . . . 1.2(3) ?
Pd1 C1 N2 C3 . . . . -168.1(2) ?
N1 C1 N2 C4 . . . . 175.0(2) ?
Pd1 C1 N2 C4 . . . . 5.7(4) ?
C2 C3 N2 C1 . . . . -0.7(3) ?
C2 C3 N2 C4 . . . . -174.4(2) ?
C5 C4 N2 C1 . . . . -71.5(3) ?
C5 C4 N2 C3 . . . . 101.4(3) ?
O1 C12 N3 C13 . . . . -16.9(4) ?
C11 C12 N3 C13 . . . . 161.5(2) ?
O1 C12 N3 Pd1 . . . . 162.1(2) ?
C11 C12 N3 Pd1 . . . . -19.5(3) ?
C18 C13 N3 C12 . . . . 30.0(4) ?
C14 C13 N3 C12 . . . . -148.0(2) ?
C18 C13 N3 Pd1 . . . . -149.0(2) ?
C14 C13 N3 Pd1 . . . . 32.9(3) ?
N1 C1 Pd1 N3 . . . . -40.62(19) ?
N2 C1 Pd1 N3 . . . . 127.6(3) ?
N1 C1 Pd1 N3 . . . 5_667 139.37(19) ?
N2 C1 Pd1 N3 . . . 5_667 -52.4(3) ?
C12 N3 Pd1 C1 . . . 5_667 -126.10(19) ?
C13 N3 Pd1 C1 . . . 5_667 52.97(18) ?
C12 N3 Pd1 C1 . . . . 53.90(19) ?
C13 N3 Pd1 C1 . . . . -127.03(18) ?
